data_7037965
loop_
_publ_author_name
'Sasayama, A. F.'
'Moore, C. E.'
'Kubiak, C. P.'

_publ_section_title
;
 Electronic effects on the catalytic disproportionation of formic acid to
 methanol by [Cp*Ir(III)(R-bpy)Cl]Cl complexes.
;
_journal_issue 6
_journal_name_full 'Dalton transactions (Cambridge, England : 2003)'
_journal_page_first 2436
_journal_page_last 2439
_journal_paper_doi 10.1039/c5dt04606h
_journal_volume 45
_journal_year 2016
_chemical_formula_moiety 'C22 H21 Cl F6 Ir N2, Cl, 0.5(H2 O)'
_chemical_formula_sum 'C22 H22 Cl2 F6 Ir N2 O0.5'
_chemical_formula_weight 699.51
_space_group_crystal_system monoclinic
_space_group_IT_number 13
_space_group_name_Hall '-P 2yc'
_space_group_name_H-M_alt 'P 1 2/c 1'
_symmetry_space_group_name_Hall '-P 2yc'
_symmetry_space_group_name_H-M 'P 1 2/c 1'
_atom_sites_solution_hydrogens mixed
_atom_sites_solution_primary direct
_atom_sites_solution_secondary difmap
_audit_creation_date 2015-11-04
_audit_creation_method
;
Olex2 1.2-beta
(compiled 2015.09.30 svn.r3233 for OlexSys, GUI svn.r5103)
;
_audit_update_record
;
2015-11-18 deposited with the CCDC.
2016-01-11 downloaded from the CCDC.
;
_cell_angle_alpha 90
_cell_angle_beta 109.000(2)
_cell_angle_gamma 90
_cell_formula_units_Z 8
_cell_length_a 16.2237(5)
_cell_length_b 15.7371(4)
_cell_length_c 21.8522(7)
_cell_measurement_reflns_used 9895
_cell_measurement_temperature 100.0
_cell_measurement_theta_max 24.453
_cell_measurement_theta_min 2.294
_cell_volume 5275.2(3)
_computing_cell_refinement 'SAINT v8.34A (Bruker, 2013)'
_computing_data_collection 'APEX2 v2013.6-2 (Bruker, 2013)'
_computing_data_reduction 'SAINT v8.34A (Bruker, 2013)'
_computing_molecular_graphics 'Olex2 (Dolomanov et al., 2009)'
_computing_publication_material 'Olex2 (Dolomanov et al., 2009)'
_computing_structure_refinement 'ShelXL (Sheldrick, 2015)'
_computing_structure_solution 'ShelXT (Sheldrick, 2015)'
_diffrn_ambient_temperature 100.0
_diffrn_detector 'Bruker APEX-II CCD'
_diffrn_detector_area_resol_mean 8.258
_diffrn_detector_type 'CCD Area Detector'
_diffrn_measured_fraction_theta_full 1.000
_diffrn_measured_fraction_theta_max 0.996
_diffrn_measurement_device 'Kappa Four-Circle Diffractometer'
_diffrn_measurement_device_type 'Bruker APEX II Ultra'
_diffrn_measurement_method '\w and \f scans'
_diffrn_radiation_monochromator 'Double Bounce Multilayer Mirrors'
_diffrn_radiation_probe x-ray
_diffrn_radiation_type MoK\a
_diffrn_radiation_wavelength 0.71073
_diffrn_reflns_av_R_equivalents 0.0779
_diffrn_reflns_av_unetI/netI 0.0534
_diffrn_reflns_laue_measured_fraction_full 1.000
_diffrn_reflns_laue_measured_fraction_max 0.996
_diffrn_reflns_limit_h_max 20
_diffrn_reflns_limit_h_min -20
_diffrn_reflns_limit_k_max 19
_diffrn_reflns_limit_k_min -18
_diffrn_reflns_limit_l_max 27
_diffrn_reflns_limit_l_min -26
_diffrn_reflns_number 68790
_diffrn_reflns_point_group_measured_fraction_full 1.000
_diffrn_reflns_point_group_measured_fraction_max 0.996
_diffrn_reflns_theta_full 25.000
_diffrn_reflns_theta_max 26.403
_diffrn_reflns_theta_min 1.627
_diffrn_source 'Micro Focus Rotating Anode'
_diffrn_source_type 'Bruker TXS'
_diffrn_standards_number 0
_exptl_absorpt_coefficient_mu 5.321
_exptl_absorpt_correction_T_max 0.0452
_exptl_absorpt_correction_T_min 0.0239
_exptl_absorpt_correction_type multi-scan
_exptl_absorpt_process_details
;
SADABS-2014/5 (Bruker,2014/5) was used for absorption correction.
wR2(int) was 0.0911 before and 0.0718 after correction.
The Ratio of minimum to maximum transmission is 0.5288.
The \l/2 correction factor is 0.00150.
;
_exptl_crystal_colour 'Yellow Orange'
_exptl_crystal_colour_modifier Yellow
_exptl_crystal_colour_primary orange
_exptl_crystal_density_diffrn 1.762
_exptl_crystal_description Block
_exptl_crystal_F_000 2696
_exptl_crystal_size_max 0.109
_exptl_crystal_size_mid 0.085
_exptl_crystal_size_min 0.067
_refine_diff_density_max 2.159
_refine_diff_density_min -0.893
_refine_diff_density_rms 0.134
_refine_ls_extinction_method none
_refine_ls_goodness_of_fit_ref 1.020
_refine_ls_hydrogen_treatment mixed
_refine_ls_matrix_type full
_refine_ls_number_parameters 621
_refine_ls_number_reflns 10796
_refine_ls_number_restraints 3
_refine_ls_restrained_S_all 1.020
_refine_ls_R_factor_all 0.0509
_refine_ls_R_factor_gt 0.0338
_refine_ls_shift/su_max 0.002
_refine_ls_shift/su_mean 0.000
_refine_ls_structure_factor_coef Fsqd
_refine_ls_weighting_details 'w=1/[\s^2^(Fo^2^)+(0.0277P)^2^+5.4695P] where P=(Fo^2^+2Fc^2^)/3'
_refine_ls_weighting_scheme calc
_refine_ls_wR_factor_gt 0.0712
_refine_ls_wR_factor_ref 0.0788
_reflns_Friedel_coverage 0.000
_reflns_number_gt 8428
_reflns_number_total 10796
_reflns_threshold_expression 'I > 2\s(I)'
_cod_data_source_file c5dt04606h2.cif
_cod_data_source_block KubASCF3
_cod_depositor_comments
;
The following automatic conversions were performed:

'_diffrn_radiation_probe' value 'X-ray' changed to 'x-ray' according
to
/usr/data/users/saulius/crontab/automatic-downloads/rss-feeds/RSC/lib/dictionaries/cif_core.dic
dictionary named 'cif_core.dic' version 2.4.2 from 2011-04-26.

'_exptl_crystal_colour_primary' value 'Orange' changed to 'orange'
according to
/usr/data/users/saulius/crontab/automatic-downloads/rss-feeds/RSC/lib/dictionaries/cif_core.dic
dictionary named 'cif_core.dic' version 2.4.2 from 2011-04-26.

Automatic conversion script
Id: cif_fix_values 4268 2015-11-12 08:31:59Z antanas 

 Adding full bibliography for 7037964--7037965.cif.
;
_cod_original_formula_sum 'C22 H22 Cl2 F6 Ir N2 O0.50'
_cod_database_code 7037965
_shelx_space_group_comment
;
The symmetry employed for this shelxl refinement is uniquely defined
by the following loop, which should always be used as a source of
symmetry information in preference to the above space-group names.
They are only intended as comments.
;
_olex2_refinement_description
;
1. Fixed Uiso
 At 1.2 times of:
  All C(H) groups
 At 1.5 times of:
  All C(H,H,H) groups, All O(H,H) groups
2. Restrained distances
 O1S-H1SB = O1S-H1SA
 0.95 with sigma of 0.02
 H1SA-H1SB
 1.5 with sigma of 0.02
3.a Aromatic/amide H refined with riding coordinates:
 C1(H1), C2(H2), C4(H4), C7(H7), C9(H9), C10(H10), C1'(H1'), C2'(H2'),
 C4'(H4'), C7'(H7'), C9'(H9'), C10'(H10')
3.b Idealised Me refined as rotating group:
 C18(H18A,H18B,H18C), C19(H19A,H19B,H19C), C20(H20A,H20B,H20C), C21(H21A,H21B,
 H21C), C22(H22A,H22B,H22C), C18'(H18D,H18E,H18F), C19'(H19D,H19E,H19F),
 C20'(H20D,H20E,H20F), C21'(H21D,H21E,H21F), C22'(H22D,H22E,H22F)
;
_shelx_shelxl_version_number 2014/7
_olex2_submission_special_instructions 'No special instructions were received'

loop_
_space_group_symop_operation_xyz
'x, y, z'
'-x, y, -z+1/2'
'-x, -y, -z'
'x, -y, z-1/2'

loop_
_atom_site_label
_atom_site_type_symbol
_atom_site_fract_x
_atom_site_fract_y
_atom_site_fract_z
_atom_site_U_iso_or_equiv
_atom_site_adp_type
_atom_site_occupancy
_atom_site_site_symmetry_order
_atom_site_calc_flag
_atom_site_refinement_flags_posn
_atom_site_refinement_flags_adp
_atom_site_refinement_flags_occupancy
Ir1 Ir 0.78769(2) 0.93879(2) 0.25620(2) 0.02521(6) Uani 1 1 d . . .
Cl1 Cl 0.89715(8) 1.02547(8) 0.32841(7) 0.0332(3) Uani 1 1 d . . .
F1 F 0.6747(2) 1.0510(2) 0.52097(17) 0.0577(10) Uani 1 1 d . . .
F2 F 0.5466(2) 1.0691(2) 0.45286(17) 0.0485(9) Uani 1 1 d . . .
F3 F 0.5863(2) 0.9458(2) 0.49418(19) 0.0591(10) Uani 1 1 d . . .
F4 F 0.8865(3) 0.6631(3) 0.5212(2) 0.0716(13) Uani 1 1 d . . .
F5 F 0.9101(4) 0.5804(2) 0.4521(2) 0.0950(17) Uani 1 1 d . . .
F6 F 1.0071(2) 0.6644(3) 0.5053(2) 0.0735(13) Uani 1 1 d . . .
N1 N 0.7198(2) 0.9609(2) 0.32075(19) 0.0243(9) Uani 1 1 d . . .
N2 N 0.8333(2) 0.8438(2) 0.3260(2) 0.0248(9) Uani 1 1 d . . .
C1 C 0.6634(3) 1.0253(3) 0.3154(3) 0.0287(12) Uani 1 1 d . . .
H1 H 0.6488 1.0598 0.2778 0.034 Uiso 1 1 calc R . .
C2 C 0.6260(3) 1.0434(3) 0.3620(3) 0.0303(12) Uani 1 1 d . . .
H2 H 0.5855 1.0888 0.3562 0.036 Uiso 1 1 calc R . .
C3 C 0.6482(3) 0.9946(3) 0.4168(3) 0.0300(12) Uani 1 1 d . . .
C4 C 0.7052(3) 0.9267(3) 0.4239(3) 0.0299(12) Uani 1 1 d . . .
H4 H 0.7198 0.8915 0.4612 0.036 Uiso 1 1 calc R . .
C5 C 0.7402(3) 0.9116(3) 0.3750(2) 0.0265(11) Uani 1 1 d . . .
C6 C 0.8027(3) 0.8437(3) 0.3767(2) 0.0256(11) Uani 1 1 d . . .
C7 C 0.8304(3) 0.7842(3) 0.4265(3) 0.0296(12) Uani 1 1 d . . .
H7 H 0.8083 0.7854 0.4618 0.036 Uiso 1 1 calc R . .
C8 C 0.8906(3) 0.7233(3) 0.4236(3) 0.0285(12) Uani 1 1 d . . .
C9 C 0.9219(3) 0.7242(3) 0.3716(2) 0.0278(11) Uani 1 1 d . . .
H9 H 0.9636 0.6832 0.3691 0.033 Uiso 1 1 calc R . .
C10 C 0.8927(3) 0.7841(3) 0.3241(2) 0.0261(11) Uani 1 1 d . . .
H10 H 0.9147 0.7838 0.2888 0.031 Uiso 1 1 calc R . .
C11 C 0.6136(4) 1.0147(4) 0.4715(3) 0.0437(15) Uani 1 1 d . . .
C12 C 0.9217(4) 0.6578(4) 0.4756(3) 0.0402(14) Uani 1 1 d . . .
C13 C 0.7196(3) 1.0077(3) 0.1684(2) 0.0312(12) Uani 1 1 d . . .
C14 C 0.6796(3) 0.9254(3) 0.1677(3) 0.0325(13) Uani 1 1 d . . .
C15 C 0.7434(4) 0.8614(4) 0.1699(3) 0.0348(13) Uani 1 1 d . . .
C16 C 0.8234(3) 0.9050(3) 0.1719(2) 0.0328(13) Uani 1 1 d . . .
C17 C 0.8069(4) 0.9940(3) 0.1692(2) 0.0344(13) Uani 1 1 d . . .
C18 C 0.6757(3) 1.0934(3) 0.1609(3) 0.0374(13) Uani 1 1 d . . .
H18A H 0.6209 1.0883 0.1704 0.056 Uiso 1 1 calc GR . .
H18B H 0.6636 1.1136 0.1164 0.056 Uiso 1 1 calc GR . .
H18C H 0.7142 1.1338 0.1910 0.056 Uiso 1 1 calc GR . .
C19 C 0.5860(3) 0.9095(4) 0.1636(3) 0.0425(15) Uani 1 1 d . . .
H19A H 0.5827 0.8572 0.1870 0.064 Uiso 1 1 calc GR . .
H19B H 0.5499 0.9036 0.1181 0.064 Uiso 1 1 calc GR . .
H19C H 0.5648 0.9574 0.1830 0.064 Uiso 1 1 calc GR . .
C20 C 0.7318(4) 0.7678(3) 0.1685(3) 0.0420(15) Uani 1 1 d . . .
H20A H 0.7829 0.7414 0.1998 0.063 Uiso 1 1 calc GR . .
H20B H 0.7251 0.7466 0.1250 0.063 Uiso 1 1 calc GR . .
H20C H 0.6796 0.7537 0.1796 0.063 Uiso 1 1 calc GR . .
C21 C 0.9043(4) 0.8641(3) 0.1671(3) 0.0385(14) Uani 1 1 d . . .
H21A H 0.9546 0.9006 0.1878 0.058 Uiso 1 1 calc GR . .
H21B H 0.8987 0.8562 0.1214 0.058 Uiso 1 1 calc GR . .
H21C H 0.9127 0.8088 0.1888 0.058 Uiso 1 1 calc GR . .
C22 C 0.8694(4) 1.0625(3) 0.1678(3) 0.0442(15) Uani 1 1 d . . .
H22A H 0.8648 1.1089 0.1964 0.066 Uiso 1 1 calc GR . .
H22B H 0.8558 1.0840 0.1235 0.066 Uiso 1 1 calc GR . .
H22C H 0.9289 1.0398 0.1827 0.066 Uiso 1 1 calc GR . .
Cl2 Cl 0.5000 1.17860(11) 0.2500 0.0295(4) Uani 1 2 d S T P
Cl3 Cl 0.64563(11) 0.64937(12) 0.41215(9) 0.0634(5) Uani 1 1 d . . .
Ir1' Ir 0.77337(2) 0.38025(2) 0.23097(2) 0.02536(6) Uani 1 1 d . . .
Cl1' Cl 0.84389(8) 0.29166(8) 0.17394(6) 0.0323(3) Uani 1 1 d . . .
F1' F 0.4720(2) 0.2288(2) -0.04572(16) 0.0499(9) Uani 1 1 d . . .
F2' F 0.3796(2) 0.2457(2) 0.00368(17) 0.0549(10) Uani 1 1 d . . .
F3' F 0.4109(2) 0.3497(2) -0.04808(17) 0.0513(10) Uani 1 1 d . . .
F4' F 0.7027(2) 0.6191(2) -0.05022(16) 0.0512(9) Uani 1 1 d . . .
F5' F 0.8105(2) 0.6909(2) 0.01134(16) 0.0489(9) Uani 1 1 d . . .
F6' F 0.8329(2) 0.5753(2) -0.03323(18) 0.0564(10) Uani 1 1 d . . .
N1' N 0.6587(2) 0.3508(2) 0.1561(2) 0.0247(9) Uani 1 1 d . . .
N2' N 0.7730(2) 0.4675(3) 0.1581(2) 0.0260(9) Uani 1 1 d . . .
C1' C 0.5995(3) 0.2940(3) 0.1605(3) 0.0289(12) Uani 1 1 d . . .
H1' H 0.6071 0.2678 0.2011 0.035 Uiso 1 1 calc R . .
C2' C 0.5281(3) 0.2720(3) 0.1085(3) 0.0311(12) Uani 1 1 d . . .
H2' H 0.4871 0.2315 0.1131 0.037 Uiso 1 1 calc R . .
C3' C 0.5175(3) 0.3099(3) 0.0500(3) 0.0317(12) Uani 1 1 d . . .
C4' C 0.5768(3) 0.3702(3) 0.0439(3) 0.0322(12) Uani 1 1 d . . .
H4' H 0.5697 0.3968 0.0035 0.039 Uiso 1 1 calc R . .
C5' C 0.6473(3) 0.3905(3) 0.0990(3) 0.0276(12) Uani 1 1 d . . .
C6' C 0.7126(3) 0.4543(3) 0.0990(2) 0.0268(11) Uani 1 1 d . . .
C7' C 0.7149(3) 0.5002(3) 0.0456(3) 0.0324(12) Uani 1 1 d . . .
H7' H 0.6739 0.4890 0.0041 0.039 Uiso 1 1 calc R . .
C8' C 0.7775(3) 0.5624(3) 0.0533(3) 0.0291(12) Uani 1 1 d . . .
C9' C 0.8367(3) 0.5774(3) 0.1133(3) 0.0297(12) Uani 1 1 d . . .
H9' H 0.8789 0.6212 0.1196 0.036 Uiso 1 1 calc R . .
C10' C 0.8336(3) 0.5274(3) 0.1647(3) 0.0284(12) Uani 1 1 d . . .
H10' H 0.8761 0.5359 0.2060 0.034 Uiso 1 1 calc R . .
C11' C 0.4447(3) 0.2843(4) -0.0100(3) 0.0378(14) Uani 1 1 d . . .
C12' C 0.7812(4) 0.6121(4) -0.0048(3) 0.0400(14) Uani 1 1 d . . .
C13' C 0.7648(3) 0.3202(3) 0.3179(2) 0.0285(12) Uani 1 1 d . . .
C14' C 0.7195(3) 0.4008(3) 0.3082(2) 0.0319(12) Uani 1 1 d . . .
C15' C 0.7825(3) 0.4662(3) 0.3096(2) 0.0304(12) Uani 1 1 d . . .
C16' C 0.8669(3) 0.4255(3) 0.3208(2) 0.0310(12) Uani 1 1 d . . .
C17' C 0.8545(3) 0.3359(3) 0.3264(2) 0.0302(12) Uani 1 1 d . . .
C18' C 0.7296(3) 0.2350(3) 0.3284(3) 0.0372(14) Uani 1 1 d . . .
H18D H 0.7592 0.1901 0.3124 0.056 Uiso 1 1 calc GR . .
H18E H 0.6669 0.2327 0.3049 0.056 Uiso 1 1 calc GR . .
H18F H 0.7397 0.2265 0.3747 0.056 Uiso 1 1 calc GR . .
C19' C 0.6250(3) 0.4151(4) 0.2992(3) 0.0392(14) Uani 1 1 d . . .
H19D H 0.5943 0.3605 0.2918 0.059 Uiso 1 1 calc GR . .
H19E H 0.5996 0.4524 0.2619 0.059 Uiso 1 1 calc GR . .
H19F H 0.6193 0.4419 0.3382 0.059 Uiso 1 1 calc GR . .
C20' C 0.7634(4) 0.5592(3) 0.3022(3) 0.0374(14) Uani 1 1 d . . .
H20D H 0.7086 0.5684 0.2668 0.056 Uiso 1 1 calc GR . .
H20E H 0.8109 0.5884 0.2922 0.056 Uiso 1 1 calc GR . .
H20F H 0.7582 0.5818 0.3425 0.056 Uiso 1 1 calc GR . .
C21' C 0.9536(3) 0.4671(3) 0.3324(3) 0.0348(13) Uani 1 1 d . . .
H21D H 0.9452 0.5233 0.3119 0.052 Uiso 1 1 calc GR . .
H21E H 0.9894 0.4320 0.3138 0.052 Uiso 1 1 calc GR . .
H21F H 0.9831 0.4733 0.3790 0.052 Uiso 1 1 calc GR . .
C22' C 0.9238(3) 0.2698(3) 0.3382(3) 0.0382(14) Uani 1 1 d . . .
H22D H 0.9704 0.2903 0.3227 0.057 Uiso 1 1 calc GR . .
H22E H 0.8988 0.2176 0.3151 0.057 Uiso 1 1 calc GR . .
H22F H 0.9476 0.2580 0.3847 0.057 Uiso 1 1 calc GR . .
Cl2' Cl 1.0000 0.65873(10) 0.2500 0.0263(4) Uani 1 2 d S T P
O1S O 0.7206(3) 0.7815(2) 0.5314(2) 0.0421(10) Uani 1 1 d D . .
H1SA H 0.754(3) 0.759(3) 0.5714(14) 0.063 Uiso 1 1 d DR . .
H1SB H 0.705(4) 0.736(2) 0.503(2) 0.063 Uiso 1 1 d DR . .

loop_
_atom_site_aniso_label
_atom_site_aniso_U_11
_atom_site_aniso_U_22
_atom_site_aniso_U_33
_atom_site_aniso_U_23
_atom_site_aniso_U_13
_atom_site_aniso_U_12
Ir1 0.02858(11) 0.02575(11) 0.02273(12) 0.00125(8) 0.01033(8) 0.00325(8)
Cl1 0.0336(7) 0.0312(7) 0.0354(8) -0.0028(6) 0.0122(6) -0.0047(6)
F1 0.056(2) 0.089(3) 0.027(2) -0.0139(19) 0.0127(17) 0.015(2)
F2 0.051(2) 0.058(2) 0.046(2) 0.0076(17) 0.0296(17) 0.0231(17)
F3 0.076(3) 0.059(2) 0.063(3) 0.0206(19) 0.052(2) 0.023(2)
F4 0.085(3) 0.089(3) 0.056(3) 0.044(2) 0.044(2) 0.047(2)
F5 0.192(5) 0.030(2) 0.043(3) 0.0068(18) 0.012(3) 0.012(3)
F6 0.048(2) 0.098(3) 0.068(3) 0.045(2) 0.010(2) 0.016(2)
N1 0.027(2) 0.026(2) 0.020(2) -0.0002(18) 0.0078(17) -0.0028(18)
N2 0.028(2) 0.021(2) 0.025(2) 0.0024(18) 0.0093(18) -0.0011(17)
C1 0.029(3) 0.030(3) 0.028(3) 0.003(2) 0.011(2) 0.001(2)
C2 0.030(3) 0.026(3) 0.038(3) 0.001(2) 0.016(2) 0.004(2)
C3 0.026(3) 0.034(3) 0.031(3) -0.002(2) 0.011(2) 0.001(2)
C4 0.033(3) 0.030(3) 0.027(3) 0.006(2) 0.011(2) 0.005(2)
C5 0.025(2) 0.029(3) 0.026(3) -0.002(2) 0.008(2) -0.002(2)
C6 0.028(3) 0.026(3) 0.021(3) -0.002(2) 0.007(2) -0.002(2)
C7 0.035(3) 0.030(3) 0.024(3) 0.000(2) 0.011(2) 0.000(2)
C8 0.033(3) 0.024(3) 0.027(3) -0.001(2) 0.007(2) 0.001(2)
C9 0.025(2) 0.026(3) 0.030(3) 0.000(2) 0.007(2) 0.001(2)
C10 0.022(2) 0.028(3) 0.029(3) -0.003(2) 0.009(2) 0.000(2)
C11 0.048(4) 0.050(4) 0.039(4) 0.009(3) 0.020(3) 0.016(3)
C12 0.050(4) 0.035(3) 0.038(4) 0.004(3) 0.017(3) 0.003(3)
C13 0.042(3) 0.033(3) 0.020(3) 0.006(2) 0.014(2) 0.012(2)
C14 0.041(3) 0.034(3) 0.020(3) -0.001(2) 0.005(2) 0.008(2)
C15 0.041(3) 0.042(3) 0.019(3) 0.000(2) 0.008(2) 0.010(3)
C16 0.045(3) 0.037(3) 0.018(3) 0.006(2) 0.012(2) 0.016(3)
C17 0.046(3) 0.038(3) 0.020(3) 0.006(2) 0.012(2) 0.009(3)
C18 0.040(3) 0.040(3) 0.033(3) 0.006(3) 0.014(3) 0.008(3)
C19 0.037(3) 0.048(4) 0.040(4) -0.005(3) 0.008(3) 0.004(3)
C20 0.044(3) 0.037(3) 0.038(4) -0.011(3) 0.003(3) 0.006(3)
C21 0.050(3) 0.043(3) 0.030(3) 0.003(3) 0.024(3) 0.015(3)
C22 0.050(3) 0.038(3) 0.053(4) 0.019(3) 0.029(3) 0.015(3)
Cl2 0.0246(8) 0.0321(10) 0.0320(10) 0.000 0.0096(7) 0.000
Cl3 0.0647(11) 0.0844(13) 0.0450(11) -0.0034(9) 0.0233(8) -0.0065(9)
Ir1' 0.02649(10) 0.02622(11) 0.02273(12) -0.00101(8) 0.00710(8) -0.00310(8)
Cl1' 0.0327(6) 0.0324(7) 0.0314(8) -0.0026(6) 0.0101(5) 0.0021(5)
F1' 0.0487(19) 0.053(2) 0.040(2) -0.0174(17) 0.0031(16) -0.0032(17)
F2' 0.0355(18) 0.071(2) 0.049(2) -0.0029(19) 0.0001(16) -0.0190(17)
F3' 0.048(2) 0.0393(19) 0.046(2) 0.0050(16) -0.0128(16) 0.0017(16)
F4' 0.060(2) 0.055(2) 0.031(2) 0.0130(16) 0.0051(17) -0.0094(18)
F5' 0.063(2) 0.0390(19) 0.041(2) 0.0088(16) 0.0121(17) -0.0183(17)
F6' 0.072(2) 0.063(2) 0.047(2) 0.0065(18) 0.037(2) -0.001(2)
N1' 0.025(2) 0.026(2) 0.024(2) -0.0035(18) 0.0080(17) -0.0024(18)
N2' 0.028(2) 0.027(2) 0.024(2) -0.0007(18) 0.0103(18) -0.0011(18)
C1' 0.031(3) 0.029(3) 0.029(3) -0.002(2) 0.013(2) -0.001(2)
C2' 0.026(3) 0.034(3) 0.032(3) -0.006(2) 0.008(2) 0.000(2)
C3' 0.025(3) 0.033(3) 0.032(3) -0.004(2) 0.003(2) 0.001(2)
C4' 0.033(3) 0.034(3) 0.030(3) 0.000(2) 0.010(2) 0.003(2)
C5' 0.027(3) 0.023(3) 0.034(3) -0.004(2) 0.012(2) -0.001(2)
C6' 0.027(3) 0.028(3) 0.024(3) -0.002(2) 0.007(2) 0.001(2)
C7' 0.032(3) 0.036(3) 0.024(3) -0.001(2) 0.002(2) -0.001(2)
C8' 0.034(3) 0.032(3) 0.022(3) -0.001(2) 0.011(2) -0.001(2)
C9' 0.031(3) 0.030(3) 0.033(3) -0.003(2) 0.016(2) -0.004(2)
C10' 0.026(2) 0.033(3) 0.026(3) -0.005(2) 0.008(2) -0.006(2)
C11' 0.032(3) 0.040(3) 0.038(4) -0.005(3) 0.008(3) -0.006(3)
C12' 0.045(3) 0.038(3) 0.035(4) -0.003(3) 0.010(3) -0.006(3)
C13' 0.032(3) 0.034(3) 0.018(3) -0.001(2) 0.006(2) -0.009(2)
C14' 0.040(3) 0.038(3) 0.017(3) 0.000(2) 0.008(2) 0.000(2)
C15' 0.037(3) 0.035(3) 0.019(3) -0.006(2) 0.010(2) -0.001(2)
C16' 0.038(3) 0.035(3) 0.017(3) -0.002(2) 0.005(2) -0.008(2)
C17' 0.030(3) 0.036(3) 0.020(3) 0.005(2) 0.001(2) -0.002(2)
C18' 0.033(3) 0.043(3) 0.031(3) 0.007(3) 0.004(2) -0.014(3)
C19' 0.036(3) 0.050(4) 0.033(3) 0.000(3) 0.012(3) 0.005(3)
C20' 0.047(3) 0.031(3) 0.033(3) -0.011(2) 0.010(3) -0.004(3)
C21' 0.035(3) 0.034(3) 0.033(3) -0.001(2) 0.006(2) -0.014(2)
C22' 0.037(3) 0.042(3) 0.032(3) 0.005(3) 0.006(2) -0.004(3)
Cl2' 0.0297(8) 0.0223(9) 0.0287(10) 0.000 0.0119(7) 0.000
O1S 0.054(2) 0.043(2) 0.030(2) 0.0060(18) 0.0150(19) 0.001(2)

loop_
_atom_type_symbol
_atom_type_description
_atom_type_scat_dispersion_real
_atom_type_scat_dispersion_imag
_atom_type_scat_source
C C 0.0033 0.0016 'International Tables Vol C Tables 4.2.6.8 and 6.1.1.4'
H H 0.0000 0.0000 'International Tables Vol C Tables 4.2.6.8 and 6.1.1.4'
Cl Cl 0.1484 0.1585 'International Tables Vol C Tables 4.2.6.8 and 6.1.1.4'
F F 0.0171 0.0103 'International Tables Vol C Tables 4.2.6.8 and 6.1.1.4'
Ir Ir -1.4442 7.9887 'International Tables Vol C Tables 4.2.6.8 and 6.1.1.4'
N N 0.0061 0.0033 'International Tables Vol C Tables 4.2.6.8 and 6.1.1.4'
O O 0.0106 0.0060 'International Tables Vol C Tables 4.2.6.8 and 6.1.1.4'

loop_
_geom_angle_atom_site_label_1
_geom_angle_atom_site_label_2
_geom_angle_atom_site_label_3
_geom_angle
N1 Ir1 Cl1 84.27(11)
N1 Ir1 N2 76.38(16)
N1 Ir1 C13 106.68(17)
N1 Ir1 C14 99.74(18)
N1 Ir1 C15 125.87(19)
N1 Ir1 C16 164.27(18)
N1 Ir1 C17 140.66(18)
N2 Ir1 Cl1 85.16(11)
N2 Ir1 C13 163.85(18)
N2 Ir1 C14 125.15(18)
N2 Ir1 C15 99.89(19)
N2 Ir1 C16 108.37(17)
N2 Ir1 C17 142.73(18)
C13 Ir1 Cl1 110.81(15)
C13 Ir1 C16 64.58(18)
C13 Ir1 C17 38.08(18)
C14 Ir1 Cl1 149.61(15)
C14 Ir1 C13 39.1(2)
C14 Ir1 C15 38.76(19)
C14 Ir1 C16 65.1(2)
C14 Ir1 C17 64.3(2)
C15 Ir1 Cl1 149.85(16)
C15 Ir1 C13 65.2(2)
C15 Ir1 C16 39.3(2)
C15 Ir1 C17 64.5(2)
C16 Ir1 Cl1 110.81(15)
C16 Ir1 C17 38.02(19)
C17 Ir1 Cl1 93.53(15)
C1 N1 Ir1 124.2(3)
C1 N1 C5 117.9(4)
C5 N1 Ir1 117.6(3)
C6 N2 Ir1 117.4(3)
C6 N2 C10 118.6(4)
C10 N2 Ir1 124.0(3)
N1 C1 H1 118.5
N1 C1 C2 123.0(5)
C2 C1 H1 118.5
C1 C2 H2 120.7
C3 C2 C1 118.5(5)
C3 C2 H2 120.7
C2 C3 C4 120.3(5)
C2 C3 C11 121.0(5)
C4 C3 C11 118.6(5)
C3 C4 H4 120.9
C5 C4 C3 118.1(5)
C5 C4 H4 120.9
N1 C5 C4 122.0(5)
N1 C5 C6 113.9(4)
C4 C5 C6 124.1(5)
N2 C6 C5 114.5(4)
N2 C6 C7 121.9(5)
C7 C6 C5 123.6(5)
C6 C7 H7 120.6
C8 C7 C6 118.7(5)
C8 C7 H7 120.6
C7 C8 C9 118.9(5)
C7 C8 C12 120.6(5)
C9 C8 C12 120.4(5)
C8 C9 H9 120.0
C10 C9 C8 120.0(5)
C10 C9 H9 120.0
N2 C10 C9 121.9(5)
N2 C10 H10 119.1
C9 C10 H10 119.1
F1 C11 F2 106.8(5)
F1 C11 C3 111.1(5)
F2 C11 C3 111.5(5)
F3 C11 F1 107.4(5)
F3 C11 F2 107.4(5)
F3 C11 C3 112.3(5)
F4 C12 F5 108.4(5)
F4 C12 F6 105.6(5)
F4 C12 C8 114.5(5)
F5 C12 F6 104.9(5)
F5 C12 C8 111.9(5)
F6 C12 C8 110.9(5)
C14 C13 Ir1 70.0(3)
C14 C13 C18 127.2(5)
C17 C13 Ir1 72.3(3)
C17 C13 C14 107.8(4)
C17 C13 C18 124.6(5)
C18 C13 Ir1 129.0(4)
C13 C14 Ir1 70.9(3)
C13 C14 C19 126.0(5)
C15 C14 Ir1 70.8(3)
C15 C14 C13 108.3(5)
C15 C14 C19 125.8(5)
C19 C14 Ir1 125.2(4)
C14 C15 Ir1 70.4(3)
C14 C15 C16 107.2(5)
C14 C15 C20 127.8(5)
C16 C15 Ir1 70.7(3)
C16 C15 C20 125.0(5)
C20 C15 Ir1 125.6(4)
C15 C16 Ir1 70.0(3)
C15 C16 C21 126.2(5)
C17 C16 Ir1 72.2(3)
C17 C16 C15 107.9(4)
C17 C16 C21 125.3(5)
C21 C16 Ir1 130.4(4)
C13 C17 Ir1 69.6(3)
C13 C17 C22 124.9(5)
C16 C17 Ir1 69.7(3)
C16 C17 C13 108.8(5)
C16 C17 C22 126.4(5)
C22 C17 Ir1 126.3(4)
C13 C18 H18A 109.5
C13 C18 H18B 109.5
C13 C18 H18C 109.5
H18A C18 H18B 109.5
H18A C18 H18C 109.5
H18B C18 H18C 109.5
C14 C19 H19A 109.5
C14 C19 H19B 109.5
C14 C19 H19C 109.5
H19A C19 H19B 109.5
H19A C19 H19C 109.5
H19B C19 H19C 109.5
C15 C20 H20A 109.5
C15 C20 H20B 109.5
C15 C20 H20C 109.5
H20A C20 H20B 109.5
H20A C20 H20C 109.5
H20B C20 H20C 109.5
C16 C21 H21A 109.5
C16 C21 H21B 109.5
C16 C21 H21C 109.5
H21A C21 H21B 109.5
H21A C21 H21C 109.5
H21B C21 H21C 109.5
C17 C22 H22A 109.5
C17 C22 H22B 109.5
C17 C22 H22C 109.5
H22A C22 H22B 109.5
H22A C22 H22C 109.5
H22B C22 H22C 109.5
N1' Ir1' Cl1' 85.31(11)
N1' Ir1' N2' 76.66(16)
N1' Ir1' C13' 107.16(17)
N1' Ir1' C14' 99.25(18)
N1' Ir1' C15' 125.15(17)
N1' Ir1' C16' 163.97(18)
N1' Ir1' C17' 141.41(17)
N2' Ir1' Cl1' 82.54(11)
N2' Ir1' C13' 164.65(18)
N2' Ir1' C14' 126.24(18)
N2' Ir1' C15' 100.20(18)
N2' Ir1' C16' 107.42(17)
N2' Ir1' C17' 141.61(17)
C13' Ir1' Cl1' 112.37(15)
C13' Ir1' C16' 64.90(18)
C13' Ir1' C17' 38.27(18)
C14' Ir1' Cl1' 151.19(15)
C14' Ir1' C13' 39.04(19)
C14' Ir1' C16' 65.6(2)
C14' Ir1' C17' 64.8(2)
C15' Ir1' Cl1' 149.38(14)
C15' Ir1' C13' 65.2(2)
C15' Ir1' C14' 39.1(2)
C15' Ir1' C16' 39.40(19)
C15' Ir1' C17' 64.9(2)
C16' Ir1' Cl1' 110.45(15)
C16' Ir1' C17' 38.43(19)
C17' Ir1' Cl1' 93.97(15)
C1' N1' Ir1' 124.7(3)
C1' N1' C5' 119.2(4)
C5' N1' Ir1' 116.0(3)
C6' N2' Ir1' 116.4(3)
C10' N2' Ir1' 124.0(3)
C10' N2' C6' 119.2(4)
N1' C1' H1' 118.7
N1' C1' C2' 122.7(5)
C2' C1' H1' 118.7
C1' C2' H2' 120.8
C3' C2' C1' 118.4(5)
C3' C2' H2' 120.8
C2' C3' C4' 120.6(5)
C2' C3' C11' 121.3(5)
C4' C3' C11' 118.0(5)
C3' C4' H4' 121.0
C3' C4' C5' 118.0(5)
C5' C4' H4' 121.0
N1' C5' C4' 121.0(5)
N1' C5' C6' 115.9(4)
C4' C5' C6' 123.2(5)
N2' C6' C5' 113.8(5)
N2' C6' C7' 120.9(4)
C7' C6' C5' 125.3(5)
C6' C7' H7' 120.4
C8' C7' C6' 119.2(5)
C8' C7' H7' 120.4
C7' C8' C12' 119.6(5)
C9' C8' C7' 119.8(5)
C9' C8' C12' 120.6(5)
C8' C9' H9' 120.7
C8' C9' C10' 118.6(5)
C10' C9' H9' 120.7
N2' C10' C9' 122.2(5)
N2' C10' H10' 118.9
C9' C10' H10' 118.9
F1' C11' C3' 111.6(4)
F2' C11' F1' 105.7(4)
F2' C11' C3' 112.4(5)
F3' C11' F1' 106.7(5)
F3' C11' F2' 107.3(4)
F3' C11' C3' 112.7(5)
F4' C12' C8' 112.1(5)
F5' C12' F4' 106.9(5)
F5' C12' C8' 111.6(5)
F6' C12' F4' 106.4(5)
F6' C12' F5' 107.7(5)
F6' C12' C8' 111.8(5)
C14' C13' Ir1' 70.3(3)
C14' C13' C18' 127.2(5)
C17' C13' Ir1' 71.6(3)
C17' C13' C14' 108.4(4)
C17' C13' C18' 123.8(5)
C18' C13' Ir1' 131.1(4)
C13' C14' Ir1' 70.6(3)
C13' C14' C19' 126.9(5)
C15' C14' Ir1' 70.2(3)
C15' C14' C13' 107.4(4)
C15' C14' C19' 125.7(5)
C19' C14' Ir1' 125.2(4)
C14' C15' Ir1' 70.8(3)
C14' C15' C16' 108.1(4)
C14' C15' C20' 125.2(5)
C16' C15' Ir1' 71.0(3)
C16' C15' C20' 126.7(5)
C20' C15' Ir1' 124.7(4)
C15' C16' Ir1' 69.6(3)
C15' C16' C21' 128.0(5)
C17' C16' Ir1' 71.3(3)
C17' C16' C15' 107.2(4)
C17' C16' C21' 124.5(5)
C21' C16' Ir1' 129.6(4)
C13' C17' Ir1' 70.1(3)
C13' C17' C16' 108.9(5)
C13' C17' C22' 125.5(5)
C16' C17' Ir1' 70.3(3)
C16' C17' C22' 125.6(5)
C22' C17' Ir1' 125.0(4)
C13' C18' H18D 109.5
C13' C18' H18E 109.5
C13' C18' H18F 109.5
H18D C18' H18E 109.5
H18D C18' H18F 109.5
H18E C18' H18F 109.5
C14' C19' H19D 109.5
C14' C19' H19E 109.5
C14' C19' H19F 109.5
H19D C19' H19E 109.5
H19D C19' H19F 109.5
H19E C19' H19F 109.5
C15' C20' H20D 109.5
C15' C20' H20E 109.5
C15' C20' H20F 109.5
H20D C20' H20E 109.5
H20D C20' H20F 109.5
H20E C20' H20F 109.5
C16' C21' H21D 109.5
C16' C21' H21E 109.5
C16' C21' H21F 109.5
H21D C21' H21E 109.5
H21D C21' H21F 109.5
H21E C21' H21F 109.5
C17' C22' H22D 109.5
C17' C22' H22E 109.5
C17' C22' H22F 109.5
H22D C22' H22E 109.5
H22D C22' H22F 109.5
H22E C22' H22F 109.5
H1SA O1S H1SB 106(3)

loop_
_geom_bond_atom_site_label_1
_geom_bond_atom_site_label_2
_geom_bond_distance
Ir1 Cl1 2.3832(13)
Ir1 N1 2.082(4)
Ir1 N2 2.092(4)
Ir1 C13 2.168(5)
Ir1 C14 2.156(5)
Ir1 C15 2.161(5)
Ir1 C16 2.170(5)
Ir1 C17 2.203(5)
F1 C11 1.333(7)
F2 C11 1.339(6)
F3 C11 1.326(7)
F4 C12 1.302(7)
F5 C12 1.312(7)
F6 C12 1.328(7)
N1 C1 1.345(6)
N1 C5 1.365(6)
N2 C6 1.353(6)
N2 C10 1.356(6)
C1 H1 0.9500
C1 C2 1.374(7)
C2 H2 0.9500
C2 C3 1.369(7)
C3 C4 1.389(7)
C3 C11 1.511(8)
C4 H4 0.9500
C4 C5 1.382(7)
C5 C6 1.466(7)
C6 C7 1.395(7)
C7 H7 0.9500
C7 C8 1.384(7)
C8 C9 1.386(7)
C8 C12 1.496(7)
C9 H9 0.9500
C9 C10 1.367(7)
C10 H10 0.9500
C13 C14 1.445(7)
C13 C17 1.426(7)
C13 C18 1.509(7)
C14 C15 1.433(7)
C14 C19 1.513(7)
C15 C16 1.457(8)
C15 C20 1.484(7)
C16 C17 1.425(7)
C16 C21 1.496(7)
C17 C22 1.487(8)
C18 H18A 0.9800
C18 H18B 0.9800
C18 H18C 0.9800
C19 H19A 0.9800
C19 H19B 0.9800
C19 H19C 0.9800
C20 H20A 0.9800
C20 H20B 0.9800
C20 H20C 0.9800
C21 H21A 0.9800
C21 H21B 0.9800
C21 H21C 0.9800
C22 H22A 0.9800
C22 H22B 0.9800
C22 H22C 0.9800
Ir1' Cl1' 2.3946(13)
Ir1' N1' 2.091(4)
Ir1' N2' 2.101(4)
Ir1' C13' 2.167(5)
Ir1' C14' 2.162(5)
Ir1' C15' 2.154(5)
Ir1' C16' 2.173(5)
Ir1' C17' 2.186(5)
F1' C11' 1.340(6)
F2' C11' 1.335(6)
F3' C11' 1.326(6)
F4' C12' 1.341(6)
F5' C12' 1.334(6)
F6' C12' 1.329(7)
N1' C1' 1.338(6)
N1' C5' 1.354(6)
N2' C6' 1.359(6)
N2' C10' 1.336(6)
C1' H1' 0.9500
C1' C2' 1.377(7)
C2' H2' 0.9500
C2' C3' 1.369(7)
C3' C4' 1.388(7)
C3' C11' 1.506(7)
C4' H4' 0.9500
C4' C5' 1.402(7)
C5' C6' 1.460(7)
C6' C7' 1.383(7)
C7' H7' 0.9500
C7' C8' 1.381(7)
C8' C9' 1.371(7)
C8' C12' 1.508(8)
C9' H9' 0.9500
C9' C10' 1.385(7)
C10' H10' 0.9500
C13' C14' 1.446(7)
C13' C17' 1.427(7)
C13' C18' 1.505(7)
C14' C15' 1.443(7)
C14' C19' 1.498(7)
C15' C16' 1.459(7)
C15' C20' 1.494(7)
C16' C17' 1.435(7)
C16' C21' 1.497(7)
C17' C22' 1.491(7)
C18' H18D 0.9800
C18' H18E 0.9800
C18' H18F 0.9800
C19' H19D 0.9800
C19' H19E 0.9800
C19' H19F 0.9800
C20' H20D 0.9800
C20' H20E 0.9800
C20' H20F 0.9800
C21' H21D 0.9800
C21' H21E 0.9800
C21' H21F 0.9800
C22' H22D 0.9800
C22' H22E 0.9800
C22' H22F 0.9800
O1S H1SA 0.935(19)
O1S H1SB 0.931(19)
